data_7160547
loop_
_publ_author_name
'Peng, Guiting'
'Wei, Fang'
'Bai, Jiang'
'Ding, Haixin'
'Yu, Xin'
'Xiao, Qiang'

_publ_section_title
;
 Metal-free iodosulfonylation of alkynes to access
 (<i>E</i>)-&#x3b2;-iodovinyl sulfones in water.
;
_journal_issue 22
_journal_name_full 'Organic &amp; biomolecular chemistry'
_journal_page_first 5301
_journal_page_last 5306
_journal_paper_doi 10.1039/d5ob00483g
_journal_volume 23
_journal_year 2025
_chemical_formula_moiety 'C16 H15 I O2 S'
_chemical_formula_sum 'C16 H15 I O2 S'
_chemical_formula_weight 398.24
_space_group_crystal_system orthorhombic
_space_group_IT_number 19
_space_group_name_Hall 'P 2ac 2ab'
_space_group_name_H-M_alt 'P 21 21 21'
_atom_sites_solution_hydrogens geom
_atom_sites_solution_primary dual
_audit_creation_date 2024-11-05
_audit_creation_method
;
Olex2 1.2
(compiled 2018.05.29 svn.r3508 for OlexSys, GUI svn.r5506)
;
_audit_update_record
;
2024-11-06 deposited with the CCDC.	2025-04-29 downloaded from the CCDC.
;
_cell_angle_alpha 90
_cell_angle_beta 90
_cell_angle_gamma 90
_cell_formula_units_Z 4
_cell_length_a 5.5284(3)
_cell_length_b 9.1429(4)
_cell_length_c 31.8213(17)
_cell_measurement_reflns_used 9897
_cell_measurement_temperature 655(2)
_cell_measurement_theta_max 28.22
_cell_measurement_theta_min 2.56
_cell_volume 1608.43(14)
_computing_cell_refinement 'SAINT V8.40B (?, 2016)'
_computing_data_reduction 'SAINT V8.40B (?, 2016)'
_computing_molecular_graphics 'Olex2 (Dolomanov et al., 2009)'
_computing_publication_material 'Olex2 (Dolomanov et al., 2009)'
_computing_structure_refinement 'ShelXL (Sheldrick, 2015)'
_computing_structure_solution 'ShelXT (Sheldrick, 2015)'
_diffrn_ambient_temperature 655.0
_diffrn_measured_fraction_theta_full 0.984
_diffrn_measured_fraction_theta_max 0.987
_diffrn_measurement_device_type 'CCD area detector'
_diffrn_measurement_method 'phi and omega scans'
_diffrn_radiation_monochromator graphite
_diffrn_radiation_type MoK\a
_diffrn_radiation_wavelength 0.71073
_diffrn_reflns_av_R_equivalents 0.0721
_diffrn_reflns_av_unetI/netI 0.0700
_diffrn_reflns_Laue_measured_fraction_full 0.984
_diffrn_reflns_Laue_measured_fraction_max 0.987
_diffrn_reflns_limit_h_max 6
_diffrn_reflns_limit_h_min -7
_diffrn_reflns_limit_k_max 11
_diffrn_reflns_limit_k_min -12
_diffrn_reflns_limit_l_max 21
_diffrn_reflns_limit_l_min -42
_diffrn_reflns_number 12643
_diffrn_reflns_point_group_measured_fraction_full 0.982
_diffrn_reflns_point_group_measured_fraction_max 0.981
_diffrn_reflns_theta_full 25.242
_diffrn_reflns_theta_max 28.275
_diffrn_reflns_theta_min 2.560
_exptl_absorpt_coefficient_mu 2.119
_exptl_absorpt_correction_T_max 0.7457
_exptl_absorpt_correction_T_min 0.4066
_exptl_absorpt_correction_type multi-scan
_exptl_absorpt_process_details
;
SADABS-2016/2 (Bruker,2016/2) was used for absorption correction.
wR2(int) was 0.1586 before and 0.0816 after correction.
The Ratio of minimum to maximum transmission is 0.5453.
The \l/2 correction factor is Not present.
;
_exptl_crystal_colour colourless
_exptl_crystal_colour_primary colourless
_exptl_crystal_density_diffrn 1.645
_exptl_crystal_description block
_exptl_crystal_F_000 784
_exptl_crystal_size_max 0.23
_exptl_crystal_size_mid 0.22
_exptl_crystal_size_min 0.2
_refine_diff_density_max 0.919
_refine_diff_density_min -0.989
_refine_diff_density_rms 0.125
_refine_ls_abs_structure_details
;
 Flack x determined using 1261 quotients [(I+)-(I-)]/[(I+)+(I-)]
 (Parsons, Flack and Wagner, Acta Cryst. B69 (2013) 249-259).
;
_refine_ls_abs_structure_Flack 0.068(19)
_refine_ls_extinction_method none
_refine_ls_goodness_of_fit_ref 1.082
_refine_ls_hydrogen_treatment constr
_refine_ls_matrix_type full
_refine_ls_number_parameters 183
_refine_ls_number_reflns 3922
_refine_ls_number_restraints 0
_refine_ls_restrained_S_all 1.082
_refine_ls_R_factor_all 0.0491
_refine_ls_R_factor_gt 0.0443
_refine_ls_shift/su_max 0.005
_refine_ls_shift/su_mean 0.000
_refine_ls_structure_factor_coef Fsqd
_refine_ls_weighting_details 'w=1/[\s^2^(Fo^2^)+(0.0471P)^2^] where P=(Fo^2^+2Fc^2^)/3'
_refine_ls_weighting_scheme calc
_refine_ls_wR_factor_gt 0.1041
_refine_ls_wR_factor_ref 0.1083
_reflns_Friedel_coverage 0.694
_reflns_Friedel_fraction_full 0.980
_reflns_Friedel_fraction_max 0.974
_reflns_number_gt 3501
_reflns_number_total 3922
_reflns_threshold_expression 'I > 2\s(I)'
_cod_data_source_file d5ob00483g2.cif
_cod_data_source_block 1
_cod_depositor_comments 'Adding full bibliography for 7160547.cif.'
_cod_database_code 7160547
_shelx_shelxl_version_number 2016/6
_shelx_space_group_comment
;
The symmetry employed for this shelxl refinement is uniquely defined
by the following loop, which should always be used as a source of
symmetry information in preference to the above space-group names.
They are only intended as comments.
;
_shelx_estimated_absorpt_t_max 0.677
_shelx_estimated_absorpt_t_min 0.641
_olex2_refinement_description
;
1. Fixed Uiso
 At 1.2 times of:
  All C(H) groups
 At 1.5 times of:
  All C(H,H,H) groups
2.a Aromatic/amide H refined with riding coordinates:
 C008(H008), C009(H009), C00A(H00A), C00B(H00B), C00E(H00F), C00F(H00G),
 C00G(H00H), C00I(H00I), C00J(H00J)
2.b Idealised Me refined as rotating group:
 C00D(H00C,H00D,H00E), C00K(H00K,H00L,H00M)
;
_olex2_submission_special_instructions 'No special instructions were received'

loop_
_space_group_symop_operation_xyz
'x, y, z'
'-x+1/2, -y, z+1/2'
'-x, y+1/2, -z+1/2'
'x+1/2, -y+1/2, -z'

loop_
_atom_site_label
_atom_site_type_symbol
_atom_site_fract_x
_atom_site_fract_y
_atom_site_fract_z
_atom_site_U_iso_or_equiv
_atom_site_adp_type
_atom_site_occupancy
_atom_site_site_symmetry_order
_atom_site_calc_flag
_atom_site_refinement_flags_posn
_atom_site_refinement_flags_adp
_atom_site_refinement_flags_occupancy
_atom_site_disorder_assembly
_atom_site_disorder_group
I001 I 0.09830(8) 0.32132(4) 0.45859(2) 0.05888(17) Uani 1 1 d . . . . .
S002 S 0.6116(3) 0.44576(16) 0.34578(4) 0.0489(3) Uani 1 1 d . . . . .
O003 O 0.8152(8) 0.3505(7) 0.34146(15) 0.0722(14) Uani 1 1 d . . . . .
O004 O 0.6558(10) 0.5957(5) 0.35593(13) 0.0669(13) Uani 1 1 d . . . . .
C005 C 0.3209(10) 0.4352(6) 0.41479(16) 0.0414(11) Uani 1 1 d . . . . .
C006 C 0.3434(9) 0.5930(6) 0.42614(16) 0.0403(11) Uani 1 1 d . . . . .
C007 C 0.4131(11) 0.3620(6) 0.38313(16) 0.0451(11) Uani 1 1 d . . . . .
C008 C 0.5357(10) 0.6397(7) 0.45067(17) 0.0493(13) Uani 1 1 d . . . . .
H008 H 0.651628 0.573030 0.459687 0.059 Uiso 1 1 calc R . . . .
C009 C 0.1675(10) 0.6913(6) 0.41359(18) 0.0502(13) Uani 1 1 d . . . . .
H009 H 0.036574 0.659376 0.397696 0.060 Uiso 1 1 calc R . . . .
C00A C 0.1866(12) 0.8378(6) 0.4248(2) 0.0581(14) Uani 1 1 d . . . . .
H00A H 0.068717 0.904237 0.416405 0.070 Uiso 1 1 calc R . . . .
C00B C 0.2396(11) 0.5283(6) 0.29444(19) 0.0512(13) Uani 1 1 d . . . . .
H00B H 0.186079 0.585508 0.316754 0.061 Uiso 1 1 calc R . . . .
C00C C 0.4432(10) 0.4409(6) 0.29832(16) 0.0434(11) Uani 1 1 d . . . . .
C00D C 0.3752(16) 0.2024(6) 0.3732(2) 0.0672(18) Uani 1 1 d . . . . .
H00C H 0.389918 0.187496 0.343403 0.101 Uiso 1 1 calc GR . . . .
H00D H 0.216799 0.173169 0.382204 0.101 Uiso 1 1 calc GR . . . .
H00E H 0.494840 0.145004 0.387513 0.101 Uiso 1 1 calc GR . . . .
C00E C 0.5551(13) 0.7868(7) 0.4618(2) 0.0596(15) Uani 1 1 d . . . . .
H00F H 0.684279 0.818446 0.478174 0.071 Uiso 1 1 calc R . . . .
C00F C 0.1190(12) 0.5281(7) 0.2567(2) 0.0587(15) Uani 1 1 d . . . . .
H00G H -0.015866 0.587878 0.253547 0.070 Uiso 1 1 calc R . . . .
C00G C 0.5173(13) 0.3531(8) 0.2663(2) 0.0607(16) Uani 1 1 d . . . . .
H00H H 0.651458 0.292905 0.269700 0.073 Uiso 1 1 calc R . . . .
C00H C 0.1906(13) 0.4424(8) 0.2233(2) 0.0606(16) Uani 1 1 d . . . . .
C00I C 0.3832(15) 0.8844(6) 0.44854(19) 0.0590(15) Uani 1 1 d . . . . .
H00I H 0.398146 0.982786 0.455496 0.071 Uiso 1 1 calc R . . . .
C00J C 0.3931(16) 0.3537(8) 0.2287(2) 0.0681(17) Uani 1 1 d . . . . .
H00J H 0.444970 0.294340 0.206738 0.082 Uiso 1 1 calc R . . . .
C00K C 0.0581(19) 0.4438(10) 0.1823(2) 0.090(3) Uani 1 1 d . . . . .
H00K H -0.112959 0.445118 0.187431 0.134 Uiso 1 1 calc GR . . . .
H00L H 0.099335 0.357868 0.166496 0.134 Uiso 1 1 calc GR . . . .
H00M H 0.103044 0.529316 0.166610 0.134 Uiso 1 1 calc GR . . . .

loop_
_atom_site_aniso_label
_atom_site_aniso_U_11
_atom_site_aniso_U_22
_atom_site_aniso_U_33
_atom_site_aniso_U_23
_atom_site_aniso_U_13
_atom_site_aniso_U_12
I001 0.0733(3) 0.0482(2) 0.0552(2) 0.01168(16) 0.01866(19) 0.0036(2)
S002 0.0466(7) 0.0606(8) 0.0396(6) 0.0007(6) 0.0001(6) -0.0111(7)
O003 0.048(2) 0.110(4) 0.059(3) 0.006(3) 0.004(2) 0.011(3)
O004 0.085(3) 0.072(3) 0.044(2) -0.004(2) 0.003(2) -0.038(3)
C005 0.045(3) 0.043(3) 0.036(2) 0.005(2) -0.003(2) -0.001(2)
C006 0.044(3) 0.040(2) 0.037(2) 0.0028(19) 0.001(2) 0.002(2)
C007 0.050(3) 0.045(2) 0.040(2) 0.003(2) 0.000(2) -0.002(3)
C008 0.048(3) 0.052(3) 0.047(3) -0.005(2) -0.010(2) -0.002(2)
C009 0.053(3) 0.047(3) 0.051(3) 0.001(2) -0.014(2) 0.001(3)
C00A 0.073(4) 0.038(3) 0.063(4) 0.005(3) -0.013(3) 0.007(3)
C00B 0.053(3) 0.053(3) 0.048(3) -0.005(3) 0.005(3) -0.003(3)
C00C 0.045(3) 0.047(3) 0.038(2) -0.003(2) 0.001(2) -0.006(2)
C00D 0.090(5) 0.046(3) 0.065(4) -0.007(3) 0.012(4) -0.005(3)
C00E 0.066(4) 0.059(3) 0.054(3) -0.011(3) -0.008(3) -0.010(3)
C00F 0.053(3) 0.058(3) 0.065(4) 0.008(3) -0.005(3) 0.002(3)
C00G 0.067(4) 0.063(4) 0.052(3) -0.012(3) -0.002(3) 0.013(3)
C00H 0.069(4) 0.061(4) 0.052(3) 0.009(3) -0.018(3) -0.015(3)
C00I 0.086(4) 0.039(3) 0.052(3) 0.000(2) -0.008(3) -0.004(3)
C00J 0.091(5) 0.065(4) 0.048(3) -0.017(3) -0.004(3) 0.004(4)
C00K 0.115(7) 0.096(6) 0.058(4) 0.008(4) -0.041(5) -0.004(6)

loop_
_atom_type_symbol
_atom_type_description
_atom_type_scat_dispersion_real
_atom_type_scat_dispersion_imag
_atom_type_scat_source
C C 0.0033 0.0016 'International Tables Vol C Tables 4.2.6.8 and 6.1.1.4'
H H 0.0000 0.0000 'International Tables Vol C Tables 4.2.6.8 and 6.1.1.4'
I I -0.4742 1.8119 'International Tables Vol C Tables 4.2.6.8 and 6.1.1.4'
O O 0.0106 0.0060 'International Tables Vol C Tables 4.2.6.8 and 6.1.1.4'
S S 0.1246 0.1234 'International Tables Vol C Tables 4.2.6.8 and 6.1.1.4'

loop_
_geom_angle_atom_site_label_1
_geom_angle_atom_site_label_2
_geom_angle_atom_site_label_3
_geom_angle
_geom_angle_site_symmetry_1
_geom_angle_site_symmetry_3
_geom_angle_publ_flag
O003 S002 C007 106.6(3) . . ?
O003 S002 C00C 108.4(3) . . ?
O004 S002 O003 118.1(3) . . ?
O004 S002 C007 111.4(3) . . ?
O004 S002 C00C 107.8(3) . . ?
C00C S002 C007 103.5(3) . . ?
C006 C005 I001 111.2(3) . . ?
C007 C005 I001 118.5(4) . . ?
C007 C005 C006 130.2(5) . . ?
C008 C006 C005 119.8(5) . . ?
C009 C006 C005 120.0(5) . . ?
C009 C006 C008 120.1(5) . . ?
C005 C007 S002 122.0(4) . . ?
C005 C007 C00D 126.9(6) . . ?
C00D C007 S002 111.1(4) . . ?
C006 C008 H008 120.0 . . ?
C006 C008 C00E 119.9(5) . . ?
C00E C008 H008 120.0 . . ?
C006 C009 H009 120.0 . . ?
C006 C009 C00A 119.9(5) . . ?
C00A C009 H009 120.0 . . ?
C009 C00A H00A 120.2 . . ?
C009 C00A C00I 119.6(5) . . ?
C00I C00A H00A 120.2 . . ?
C00C C00B H00B 121.0 . . ?
C00F C00B H00B 121.0 . . ?
C00F C00B C00C 118.1(6) . . ?
C00B C00C S002 119.2(4) . . ?
C00G C00C S002 119.6(5) . . ?
C00G C00C C00B 121.2(6) . . ?
C007 C00D H00C 109.5 . . ?
C007 C00D H00D 109.5 . . ?
C007 C00D H00E 109.5 . . ?
H00C C00D H00D 109.5 . . ?
H00C C00D H00E 109.5 . . ?
H00D C00D H00E 109.5 . . ?
C008 C00E H00F 120.1 . . ?
C00I C00E C008 119.7(6) . . ?
C00I C00E H00F 120.1 . . ?
C00B C00F H00G 118.8 . . ?
C00B C00F C00H 122.4(6) . . ?
C00H C00F H00G 118.8 . . ?
C00C C00G H00H 120.1 . . ?
C00C C00G C00J 119.8(6) . . ?
C00J C00G H00H 120.1 . . ?
C00F C00H C00J 117.8(6) . . ?
C00F C00H C00K 121.8(7) . . ?
C00J C00H C00K 120.4(7) . . ?
C00A C00I H00I 119.7 . . ?
C00E C00I C00A 120.6(5) . . ?
C00E C00I H00I 119.7 . . ?
C00G C00J C00H 120.6(6) . . ?
C00G C00J H00J 119.7 . . ?
C00H C00J H00J 119.7 . . ?
C00H C00K H00K 109.5 . . ?
C00H C00K H00L 109.5 . . ?
C00H C00K H00M 109.5 . . ?
H00K C00K H00L 109.5 . . ?
H00K C00K H00M 109.5 . . ?
H00L C00K H00M 109.5 . . ?

loop_
_geom_bond_atom_site_label_1
_geom_bond_atom_site_label_2
_geom_bond_distance
_geom_bond_site_symmetry_2
_geom_bond_publ_flag
I001 C005 2.131(5) . ?
S002 O003 1.430(5) . ?
S002 O004 1.430(5) . ?
S002 C007 1.789(6) . ?
S002 C00C 1.775(5) . ?
C005 C006 1.493(7) . ?
C005 C007 1.312(7) . ?
C006 C008 1.386(7) . ?
C006 C009 1.383(7) . ?
C007 C00D 1.508(7) . ?
C008 H008 0.9300 . ?
C008 C00E 1.394(9) . ?
C009 H009 0.9300 . ?
C009 C00A 1.390(8) . ?
C00A H00A 0.9300 . ?
C00A C00I 1.391(9) . ?
C00B H00B 0.9300 . ?
C00B C00C 1.386(8) . ?
C00B C00F 1.374(8) . ?
C00C C00G 1.361(8) . ?
C00D H00C 0.9600 . ?
C00D H00D 0.9600 . ?
C00D H00E 0.9600 . ?
C00E H00F 0.9300 . ?
C00E C00I 1.371(10) . ?
C00F H00G 0.9300 . ?
C00F C00H 1.378(10) . ?
C00G H00H 0.9300 . ?
C00G C00J 1.379(9) . ?
C00H C00J 1.393(10) . ?
C00H C00K 1.497(9) . ?
C00I H00I 0.9300 . ?
C00J H00J 0.9300 . ?
C00K H00K 0.9600 . ?
C00K H00L 0.9600 . ?
C00K H00M 0.9600 . ?
